data_7051343
_journal_name_full 'New Journal of Chemistry'
_journal_paper_doi 10.1039/b004641h
_journal_year 2000
_chemical_formula_sum 'C6 H19 Br N4'
_chemical_formula_weight 227.16
_space_group_IT_number 14
_symmetry_cell_setting monoclinic
_symmetry_space_group_name_Hall '-P 2ybc'
_symmetry_space_group_name_H-M 'P 1 21/c 1'
_cell_angle_alpha 90.00
_cell_angle_beta 95.50(3)
_cell_angle_gamma 90.00
_cell_formula_units_Z 4
_cell_length_a 8.6143(17)
_cell_length_b 8.7903(18)
_cell_length_c 13.772(3)
_cell_measurement_temperature 100(2)
_cell_volume 1038.1(4)
_diffrn_ambient_temperature 100(2)
_exptl_crystal_density_diffrn 1.454
_cod_depositor_comments
;
The following automatic conversions were performed:
'_symmetry_cell_setting' value 'Monoclinic' changed to 'monoclinic'
according to '/home/saulius/struct/CIF-dictionaries/cif_core.dic'
dictionary named 'cif_core.dic' version 2.4.1 from 2010-06-29.

Automatic conversion script
Id: cif_fix_enum 1527 2010-12-29 10:47:43Z saulius 
;
_cod_original_sg_symbol_H-M 'P 21/c'
_cod_database_code 7051343

loop_
_symmetry_equiv_pos_as_xyz
'x, y, z'
'-x, y+1/2, -z+1/2'
'-x, -y, -z'
'x, -y-1/2, z-1/2'

loop_
_atom_site_label
_atom_site_type_symbol
_atom_site_fract_x
_atom_site_fract_y
_atom_site_fract_z
_atom_site_U_iso_or_equiv
_atom_site_adp_type
_atom_site_occupancy
_atom_site_symmetry_multiplicity
_atom_site_calc_flag
_atom_site_refinement_flags
_atom_site_disorder_assembly
_atom_site_disorder_group
Br1 Br 0.830073(19) 0.24186(2) 0.134699(12) 0.01561(12) Uani 1 1 d . . .
N1 N 1.2956(2) 0.25938(14) 0.05776(13) 0.0136(3) Uani 1 1 d . . .
N2 N 1.01151(18) 0.2130(2) -0.07389(12) 0.0154(3) Uani 1 1 d . . .
H23 H 1.017(3) 0.210(3) -0.010(2) 0.023(6) Uiso 1 1 d . . .
H22 H 0.950(3) 0.142(3) -0.099(2) 0.038(8) Uiso 1 1 d . . .
H21 H 0.966(3) 0.305(3) -0.0952(19) 0.028(7) Uiso 1 1 d . . .
N3 N 1.17225(18) 0.01513(19) 0.17955(12) 0.0173(3) Uani 1 1 d . . .
H32 H 1.117(3) 0.102(3) 0.1691(17) 0.025(6) Uiso 1 1 d . . .
H31 H 1.160(3) -0.028(3) 0.2362(18) 0.021(6) Uiso 1 1 d . . .
N4 N 1.13348(17) 0.52313(19) 0.14695(12) 0.0173(3) Uani 1 1 d . . .
H42 H 1.136(3) 0.536(3) 0.2127(18) 0.020(6) Uiso 1 1 d . . .
H41 H 1.088(3) 0.429(3) 0.1320(16) 0.023(6) Uiso 1 1 d . . .
C1 C 1.2895(2) 0.2925(2) -0.04784(13) 0.0173(4) Uani 1 1 d . . .
H1B H 1.3938 0.2745 -0.0703 0.021 Uiso 1 1 calc R . .
H1A H 1.2631 0.4011 -0.0591 0.021 Uiso 1 1 calc R . .
C2 C 1.16944(19) 0.1939(2) -0.10753(13) 0.0173(4) Uani 1 1 d . . .
H2B H 1.1663 0.2225 -0.1772 0.021 Uiso 1 1 calc R . .
H2A H 1.2009 0.0858 -0.1013 0.021 Uiso 1 1 calc R . .
C3 C 1.3737(2) 0.1107(2) 0.07934(14) 0.0175(4) Uani 1 1 d . . .
H3B H 1.4877 0.1241 0.0790 0.021 Uiso 1 1 calc R . .
H3A H 1.3389 0.0377 0.0269 0.021 Uiso 1 1 calc R . .
C4 C 1.3399(2) 0.0439(2) 0.17704(13) 0.0195(4) Uani 1 1 d . . .
H4B H 1.3980 -0.0526 0.1883 0.023 Uiso 1 1 calc R . .
H4A H 1.3761 0.1154 0.2300 0.023 Uiso 1 1 calc R . .
C5 C 1.3798(2) 0.3811(2) 0.11517(13) 0.0178(4) Uani 1 1 d . . .
H5B H 1.4819 0.3978 0.0895 0.021 Uiso 1 1 calc R . .
H5A H 1.4001 0.3471 0.1837 0.021 Uiso 1 1 calc R . .
C6 C 1.29091(19) 0.5319(2) 0.11283(13) 0.0175(4) Uani 1 1 d . . .
H6B H 1.3534 0.6065 0.1538 0.021 Uiso 1 1 calc R . .
H6A H 1.2809 0.5709 0.0451 0.021 Uiso 1 1 calc R . .

loop_
_atom_site_aniso_label
_atom_site_aniso_U_11
_atom_site_aniso_U_22
_atom_site_aniso_U_33
_atom_site_aniso_U_23
_atom_site_aniso_U_13
_atom_site_aniso_U_12
Br1 0.01325(16) 0.01793(18) 0.01562(17) -0.00026(5) 0.00121(9) 0.00076(5)
N1 0.0107(8) 0.0146(8) 0.0152(8) -0.0009(5) -0.0007(6) 0.0003(4)
N2 0.0137(7) 0.0180(8) 0.0141(8) -0.0010(7) -0.0008(5) -0.0012(6)
N3 0.0168(7) 0.0176(8) 0.0169(8) 0.0041(6) -0.0012(5) -0.0003(6)
N4 0.0143(7) 0.0175(8) 0.0201(8) -0.0027(6) 0.0012(6) -0.0011(6)
C1 0.0146(8) 0.0200(9) 0.0175(9) 0.0009(8) 0.0027(6) -0.0015(7)
C2 0.0150(8) 0.0197(10) 0.0170(8) -0.0007(8) 0.0001(6) -0.0001(6)
C3 0.0101(7) 0.0174(9) 0.0250(9) 0.0006(7) 0.0010(6) 0.0028(6)
C4 0.0156(8) 0.0205(10) 0.0211(9) 0.0029(7) -0.0048(6) 0.0011(7)
C5 0.0112(7) 0.0201(9) 0.0212(9) -0.0041(7) -0.0023(6) 0.0002(6)
C6 0.0134(7) 0.0161(9) 0.0228(9) -0.0003(7) 0.0004(6) -0.0023(6)

loop_
_geom_bond_atom_site_label_1
_geom_bond_atom_site_label_2
_geom_bond_distance
_geom_bond_site_symmetry_2
_geom_bond_publ_flag
N1 C5 1.479(2) . ?
N1 C1 1.479(3) . ?
N1 C3 1.487(2) . ?
N2 C2 1.488(2) . ?
N3 C4 1.470(2) . ?
N4 C6 1.479(2) . ?
C1 C2 1.527(3) . ?
C3 C4 1.522(3) . ?
C5 C6 1.530(2) . ?

loop_
_cod_related_entry_id
_cod_related_entry_database
_cod_related_entry_code
1 ChemSpider 21142434
